data_2204325
loop_
_publ_author_name
'Batsanov, Andrei S.'
'Perepichka, Igor F.'

_publ_section_title
;
 9-Dicyanomethylene-4,5-dinitrofluorene-2,7-disulfonamide
;
_journal_issue 10
_journal_name_full 'Acta Crystallographica Section E'
_journal_page_first o1892
_journal_page_last o1894
_journal_paper_doi 10.1107/S160053680402361X
_journal_volume 60
_journal_year 2004
_chemical_formula_iupac 'C16 H8 N6 O8 S2'
_chemical_formula_moiety 'C16 H8 N6 O8 S2'
_chemical_formula_sum 'C16 H8 N6 O8 S2'
_chemical_formula_weight 476.40
_chemical_melting_point_gt 573
_chemical_name_systematic
;
9-Dicyanomethylene-4,5-dinitrofluorene-2,7-disulfonamide
;
_space_group_IT_number 33
_symmetry_cell_setting orthorhombic
_symmetry_space_group_name_Hall 'P 2c -2n'
_symmetry_space_group_name_H-M 'P n a 21'
_atom_sites_solution_hydrogens geom
_atom_sites_solution_primary direct
_atom_sites_solution_secondary difmap
_audit_creation_method SHELXL-97
_cell_angle_alpha 90.00
_cell_angle_beta 90.00
_cell_angle_gamma 90.00
_cell_formula_units_Z 4
_cell_length_a 9.574(2)
_cell_length_b 10.778(6)
_cell_length_c 17.461(5)
_cell_measurement_reflns_used 25
_cell_measurement_temperature 150(2)
_cell_measurement_theta_max 25.0
_cell_measurement_theta_min 15.5
_cell_volume 1801.8(12)
_computing_cell_refinement 'MSC/AFC Diffractometer Control Software'
_computing_data_collection
;
MSC/AFC Diffractometer Control Software
(Molecular Structure Corporation, 1988)
;
_computing_data_reduction 'TEXSAN (Molecular Structure Corporation, 1989)'
_computing_molecular_graphics 'SHELXTL (Bruker, 1997)'
_computing_publication_material SHELXTL
_computing_structure_refinement 'SHELXL97 (Sheldrick, 1997)'
_computing_structure_solution 'SHELXS97 (Sheldrick, 1997)'
_diffrn_ambient_temperature 150(2)
_diffrn_measured_fraction_theta_full 0.953
_diffrn_measured_fraction_theta_max 0.953
_diffrn_measurement_device 'Rigaku AFC-6S four-circle'
_diffrn_measurement_method 2\q/\w
_diffrn_radiation_monochromator graphite
_diffrn_radiation_source 'fine-focus sealed tube'
_diffrn_radiation_type CuK\a
_diffrn_radiation_wavelength 1.54178
_diffrn_reflns_av_R_equivalents 0.0329
_diffrn_reflns_av_sigmaI/netI 0.0455
_diffrn_reflns_limit_h_max 12
_diffrn_reflns_limit_h_min -1
_diffrn_reflns_limit_k_max 13
_diffrn_reflns_limit_k_min -1
_diffrn_reflns_limit_l_max 21
_diffrn_reflns_limit_l_min -1
_diffrn_reflns_number 2381
_diffrn_reflns_theta_full 75.07
_diffrn_reflns_theta_max 75.07
_diffrn_reflns_theta_min 4.82
_diffrn_standards_decay_% 0.9
_diffrn_standards_interval_count 147
_diffrn_standards_number 3
_exptl_absorpt_coefficient_mu 3.298
_exptl_absorpt_correction_T_max 0.848
_exptl_absorpt_correction_T_min 0.745
_exptl_absorpt_correction_type psi-scan
_exptl_absorpt_process_details '(TEXSAN; Molecular Structure Corporation, 1989)'
_exptl_crystal_colour yellow
_exptl_crystal_density_diffrn 1.756
_exptl_crystal_density_meas ?
_exptl_crystal_density_method .
_exptl_crystal_description needle
_exptl_crystal_F_000 968
_exptl_crystal_size_max 0.45
_exptl_crystal_size_mid 0.06
_exptl_crystal_size_min 0.05
_refine_diff_density_max 0.366
_refine_diff_density_min -0.433
_refine_ls_abs_structure_details 'Flack (1983), 28 Friedel pairs [CHECK]'
_refine_ls_abs_structure_Flack 0.01(3)
_refine_ls_extinction_method none
_refine_ls_goodness_of_fit_ref 1.031
_refine_ls_hydrogen_treatment constr
_refine_ls_matrix_type full
_refine_ls_number_parameters 199
_refine_ls_number_reflns 1942
_refine_ls_number_restraints 1
_refine_ls_restrained_S_all 1.031
_refine_ls_R_factor_all 0.0493
_refine_ls_R_factor_gt 0.0414
_refine_ls_shift/su_max 0.000
_refine_ls_shift/su_mean 0.000
_refine_ls_structure_factor_coef Fsqd
_refine_ls_weighting_details 'calc w = 1/[\s^2^(Fo^2^)+(0.06P)^2^+0.7842P] where P = (Fo^2^+2Fc^2^)/3'
_refine_ls_weighting_scheme calc
_refine_ls_wR_factor_gt 0.1012
_refine_ls_wR_factor_ref 0.1056
_reflns_number_gt 1730
_reflns_number_total 1942
_reflns_threshold_expression I>2\s(I)
_cod_data_source_file cv6380.cif
_cod_data_source_block I
_cod_depositor_comments
;
The following automatic conversions were performed:
'_symmetry_cell_setting' value 'Orthorhombic' changed to 'orthorhombic'
according to '/home/saulius/struct/CIF-dictionaries/cif_core.dic'
dictionary named 'cif_core.dic' version 2.4.1 from 2010-06-29.

Automatic conversion script
Id: cif_fix_enum 1527 2010-12-29 10:47:43Z saulius 

The following automatic conversions were performed:

'_chemical_melting_point' tag was changed to
'_chemical_melting_point_gt' since the value was specified 'more
than' ('>') a certain temperature. The value '> 573' was changed to
'573' - it should be numeric and without a unit designator.

Automatic conversion script
Id: cif_fix_values 1646 2011-03-28 12:23:43Z adriana 

The following automatic conversions were performed:

'_chemical_melting_point' tag was changed to
'_chemical_melting_point_gt' since the value was specified 'more
than' ('>') a certain temperature. The value '> 573' was changed to
'573' - it should be numeric and without a unit
designator.

'_symmetry_cell_setting' value 'Orthorhombic' changed to
'orthorhombic' according to
/home/saulius/struct/CIF-dictionaries/cif_core.dic dictionary named
'cif_core.dic' version 2.4.1 from 2010-06-29.

Automatic conversion script
Id: cif_fix_values 1715 2011-07-08 13:25:40Z adriana 
;
_cod_database_code 2204325
_cod_database_fobs_code 2204325

loop_
_symmetry_equiv_pos_as_xyz
'x, y, z'
'-x, -y, z+1/2'
'x+1/2, -y+1/2, z'
'-x+1/2, y+1/2, z+1/2'

loop_
_atom_site_label
_atom_site_fract_x
_atom_site_fract_y
_atom_site_fract_z
_atom_site_U_iso_or_equiv
_atom_site_adp_type
_atom_site_calc_flag
_atom_site_refinement_flags
_atom_site_occupancy
_atom_site_type_symbol
S2 0.32267(12) 0.29279(10) 0.30553(7) 0.0227(2) Uani d . 1 S
S7 0.85953(12) 0.95636(10) -0.00931(7) 0.0214(2) Uani d . 1 S
C1 0.4962(5) 0.4139(4) 0.2047(3) 0.0215(9) Uiso d . 1 C
H1 0.5019 0.3380 0.1773 0.026 Uiso d R 1 H
C2 0.4190(5) 0.4233(4) 0.2714(3) 0.0212(9) Uiso d . 1 C
C3 0.4144(5) 0.5305(4) 0.3147(3) 0.0248(9) Uiso d . 1 C
H3 0.3639 0.5331 0.3615 0.030 Uiso d R 1 H
C4 0.4858(5) 0.6344(4) 0.2879(3) 0.0242(10) Uiso d . 1 C
C5 0.6182(5) 0.8599(4) 0.1692(3) 0.0207(9) Uiso d . 1 C
C6 0.6941(5) 0.9288(4) 0.1162(3) 0.0236(10) Uiso d . 1 C
H6 0.6960 1.0168 0.1187 0.028 Uiso d R 1 H
C7 0.7667(5) 0.8662(4) 0.0596(3) 0.0185(9) Uiso d . 1 C
C8 0.7648(5) 0.7372(4) 0.0541(3) 0.0213(9) Uiso d . 1 C
H8 0.8123 0.6958 0.0138 0.026 Uiso d R 1 H
C9 0.6638(5) 0.5371(4) 0.1149(3) 0.0201(9) Uiso d . 1 C
C10 0.5655(5) 0.5201(4) 0.1790(3) 0.0200(9) Uiso d . 1 C
C11 0.5517(5) 0.6348(4) 0.2171(3) 0.0211(9) Uiso d . 1 C
C12 0.6193(5) 0.7312(4) 0.1702(3) 0.0195(9) Uiso d . 1 C
C13 0.6921(5) 0.6707(4) 0.1093(3) 0.0209(9) Uiso d . 1 C
C14 0.7247(5) 0.4468(4) 0.0721(3) 0.0207(9) Uiso d . 1 C
C15 0.6810(5) 0.3196(4) 0.0736(3) 0.0253(10) Uiso d . 1 C
C16 0.8411(5) 0.4717(5) 0.0216(3) 0.0278(10) Uiso d . 1 C
N2 0.4291(4) 0.1993(4) 0.3479(2) 0.0237(9) Uani d . 1 N
H21 0.4669 0.2361 0.3885 0.028 Uiso d R 1 H
H22 0.4937 0.1670 0.3171 0.028 Uiso d R 1 H
N4 0.4993(4) 0.7382(4) 0.3425(2) 0.0272(9) Uiso d . 1 N
N5 0.5253(4) 0.9336(4) 0.2179(2) 0.0276(9) Uiso d . 1 N
N7 0.7527(4) 1.0028(4) -0.0741(2) 0.0290(9) Uani d . 1 N
H71 0.7014 1.0593 -0.0498 0.035 Uiso d R 1 H
H72 0.7186 0.9356 -0.0971 0.035 Uiso d R 1 H
N15 0.6447(5) 0.2185(4) 0.0715(3) 0.0365(11) Uani d . 1 N
N16 0.9357(5) 0.4914(4) -0.0167(3) 0.0386(11) Uani d . 1 N
O21 0.2300(4) 0.3387(3) 0.3634(2) 0.0324(8) Uani d . 1 O
O22 0.2694(4) 0.2294(4) 0.2402(2) 0.0374(9) Uani d . 1 O
O41 0.4083(4) 0.7526(4) 0.3904(2) 0.0384(9) Uani d . 1 O
O42 0.6069(4) 0.8012(3) 0.3374(2) 0.0328(8) Uani d . 1 O
O51 0.4081(4) 0.8909(3) 0.2326(2) 0.0309(8) Uani d . 1 O
O52 0.5671(4) 1.0355(3) 0.2378(2) 0.0405(10) Uani d . 1 O
O71 0.9091(4) 1.0654(3) 0.0289(2) 0.0296(8) Uani d . 1 O
O72 0.9576(4) 0.8737(3) -0.0438(2) 0.0313(8) Uani d . 1 O

loop_
_atom_site_aniso_label
_atom_site_aniso_U_11
_atom_site_aniso_U_22
_atom_site_aniso_U_33
_atom_site_aniso_U_12
_atom_site_aniso_U_13
_atom_site_aniso_U_23
S2 0.0195(5) 0.0265(5) 0.0222(5) -0.0038(4) -0.0003(5) 0.0048(5)
S7 0.0202(5) 0.0226(5) 0.0213(5) -0.0031(4) 0.0013(5) -0.0003(5)
N2 0.020(2) 0.0255(18) 0.025(2) 0.0030(15) -0.0008(17) 0.0011(16)
N7 0.029(2) 0.032(2) 0.026(2) -0.0028(17) -0.0022(19) 0.0052(18)
N15 0.050(3) 0.024(2) 0.036(3) 0.002(2) 0.002(2) -0.0027(18)
N16 0.037(3) 0.033(2) 0.046(3) 0.0059(19) 0.016(2) -0.002(2)
O21 0.0257(18) 0.0314(18) 0.0402(19) 0.0000(15) 0.0115(18) 0.0068(16)
O22 0.041(2) 0.042(2) 0.0292(19) -0.0135(18) -0.0079(18) 0.0041(17)
O41 0.042(2) 0.041(2) 0.0321(19) -0.0055(18) 0.0155(18) -0.0097(18)
O42 0.033(2) 0.0359(18) 0.0297(18) -0.0071(15) -0.0014(17) -0.0050(17)
O51 0.0259(18) 0.0340(18) 0.0327(19) 0.0028(15) 0.0033(16) -0.0009(16)
O52 0.045(2) 0.0264(18) 0.050(2) -0.0054(17) 0.020(2) -0.0156(18)
O71 0.034(2) 0.0239(16) 0.0305(18) -0.0077(15) -0.0018(17) -0.0069(15)
O72 0.0233(17) 0.0338(19) 0.0368(19) 0.0021(15) 0.0099(18) 0.0034(16)

loop_
_atom_type_symbol
_atom_type_description
_atom_type_scat_dispersion_real
_atom_type_scat_dispersion_imag
_atom_type_scat_source
C C 0.0181 0.0091 'International Tables Vol C Tables 4.2.6.8 and 6.1.1.4'
H H 0.0000 0.0000 'International Tables Vol C Tables 4.2.6.8 and 6.1.1.4'
N N 0.0311 0.0180 'International Tables Vol C Tables 4.2.6.8 and 6.1.1.4'
O O 0.0492 0.0322 'International Tables Vol C Tables 4.2.6.8 and 6.1.1.4'
S S 0.3331 0.5567 'International Tables Vol C Tables 4.2.6.8 and 6.1.1.4'

loop_
_geom_angle_atom_site_label_1
_geom_angle_atom_site_label_2
_geom_angle_atom_site_label_3
_geom_angle
_geom_angle_publ_flag
O22 S2 O21 120.6(3) ?
O22 S2 N2 107.1(2) ?
O21 S2 N2 106.5(2) ?
O22 S2 C2 107.2(2) ?
O21 S2 C2 106.5(2) ?
N2 S2 C2 108.6(2) ?
O72 S7 O71 119.4(2) ?
O72 S7 N7 108.4(2) ?
O71 S7 N7 106.5(2) ?
O72 S7 C7 105.8(2) ?
O71 S7 C7 107.3(2) ?
N7 S7 C7 109.1(2) ?
C2 C1 C10 117.7(4) yes
C2 C1 H1 121.2 ?
C10 C1 H1 121.2 ?
C3 C2 C1 122.6(4) yes
C3 C2 S2 117.4(4) yes
C1 C2 S2 120.0(4) yes
C2 C3 C4 118.2(5) yes
C2 C3 H3 120.8 ?
C4 C3 H3 121.0 ?
C11 C4 C3 121.7(4) yes
C11 C4 N4 122.2(4) yes
C3 C4 N4 115.8(4) yes
C12 C5 C6 122.6(4) yes
C12 C5 N5 122.7(4) yes
C6 C5 N5 114.5(4) yes
C7 C6 C5 118.5(4) yes
C7 C6 H6 120.6 ?
C5 C6 H6 120.8 ?
C6 C7 C8 121.9(4) yes
C6 C7 S7 117.8(3) yes
C8 C7 S7 120.2(4) yes
C13 C8 C7 118.3(4) yes
C13 C8 H8 120.8 ?
C7 C8 H8 120.9 ?
C14 C9 C13 125.9(4) yes
C14 C9 C10 127.1(4) yes
C13 C9 C10 106.8(4) yes
C1 C10 C11 121.5(4) yes
C1 C10 C9 130.4(4) yes
C11 C10 C9 108.0(4) yes
C4 C11 C10 117.4(4) yes
C4 C11 C12 134.2(4) yes
C10 C11 C12 108.3(4) yes
C5 C12 C13 116.8(4) yes
C5 C12 C11 135.2(4) yes
C13 C12 C11 107.8(4) yes
C8 C13 C12 121.7(4) yes
C8 C13 C9 130.2(4) yes
C12 C13 C9 107.9(4) yes
C9 C14 C15 123.4(4) yes
C9 C14 C16 122.2(4) yes
C15 C14 C16 114.4(4) yes
N15 C15 C14 177.0(6) ?
N16 C16 C14 178.2(6) ?
S2 N2 H21 110.1 ?
S2 N2 H22 114.0 ?
H21 N2 H22 111.9 ?
O41 N4 O42 125.1(4) ?
O41 N4 C4 118.5(4) ?
O42 N4 C4 116.3(4) ?
O52 N5 O51 125.0(4) ?
O52 N5 C5 117.0(4) ?
O51 N5 C5 117.9(4) ?
S7 N7 H71 103.2 ?
S7 N7 H72 107.3 ?
H71 N7 H72 124.7 ?

loop_
_geom_bond_atom_site_label_1
_geom_bond_atom_site_label_2
_geom_bond_distance
_geom_bond_publ_flag
S2 O22 1.424(4) yes
S2 O21 1.433(4) yes
S2 N2 1.612(4) yes
S2 C2 1.785(5) yes
S7 O72 1.428(4) yes
S7 O71 1.432(3) yes
S7 N7 1.606(4) yes
S7 C7 1.784(5) yes
C1 C2 1.383(7) yes
C1 C10 1.396(6) yes
C1 H1 0.9500 ?
C2 C3 1.381(7) yes
C3 C4 1.393(6) yes
C3 H3 0.9499 ?
C4 C11 1.387(7) yes
C4 N4 1.476(6) yes
C5 C12 1.387(6) yes
C5 C6 1.391(6) yes
C5 N5 1.465(6) yes
C6 C7 1.384(6) yes
C6 H6 0.9500 ?
C7 C8 1.394(6) yes
C8 C13 1.387(7) yes
C8 H8 0.9500 ?
C9 C14 1.358(6) yes
C9 C13 1.469(6) yes
C9 C10 1.475(6) yes
C10 C11 1.410(6) yes
C11 C12 1.473(6) yes
C12 C13 1.429(6) yes
C14 C15 1.435(6) yes
C14 C16 1.446(7) yes
C15 N15 1.144(7) yes
C16 N16 1.146(7) yes
N2 H21 0.8901 ?
N2 H22 0.8900 ?
N4 O41 1.218(5) yes
N4 O42 1.236(5) yes
N5 O52 1.219(5) yes
N5 O51 1.239(5) yes
N7 H71 0.8901 ?
N7 H72 0.8900 ?

loop_
_geom_hbond_atom_site_label_D
_geom_hbond_atom_site_label_H
_geom_hbond_atom_site_label_A
_geom_hbond_site_symmetry_A
_geom_hbond_distance_DH
_geom_hbond_distance_HA
_geom_hbond_distance_DA
_geom_hbond_angle_DHA
_geom_hbond_publ_flag
N2 H21 O72 4_645 0.89 2.03 2.878(6) 159 yes
N2 H22 O52 1_545 0.89 2.10 2.925(5) 153 yes
N7 H71 O41 2_674 0.89 2.51 3.116(6) 126 yes
N7 H72 N2 2_664 0.89 2.24 3.103(6) 162 yes

loop_
_geom_torsion_atom_site_label_1
_geom_torsion_atom_site_label_2
_geom_torsion_atom_site_label_3
_geom_torsion_atom_site_label_4
_geom_torsion
_geom_torsion_publ_flag
C1 C2 S2 N2 79.0(4) yes
C8 C7 S7 N7 96.3(4) yes

loop_
_cod_related_entry_id
_cod_related_entry_database
_cod_related_entry_code
1 ChemSpider 2010677
